data_4511129
loop_
_publ_author_name
'Li, Ming-Xing'
'Wang, Hui'
'Liang, Sheng-Wen'
'Shao, Min'
'He, Xiang'
'Wang, Zhao-Xi'
'Zhu, Shou-Rong'

_publ_section_title
;
 Solvothermal Synthesis and Diverse Coordinate Structures of a Series of
 Luminescent Copper(I) Thiocyanate Coordination Polymers Based on
 N-Heterocyclic Ligands
;
_journal_issue 11
_journal_name_full 'Crystal Growth &amp; Design'
_journal_page_first 4626
_journal_page_last 4633
_journal_paper_doi 10.1021/cg900079p
_journal_volume 9
_journal_year 2009
_chemical_formula_sum 'C14 H9 Cu2 N5 S2'
_chemical_formula_weight 438.46
_chemical_name_systematic ?
_space_group_IT_number 2
_symmetry_cell_setting triclinic
_symmetry_space_group_name_Hall '-P 1'
_symmetry_space_group_name_H-M 'P -1'
_atom_sites_solution_hydrogens geom
_atom_sites_solution_primary direct
_atom_sites_solution_secondary difmap
_audit_creation_method SHELXL-97
_audit_update_record
;
2008-07-31 # Formatted by publCIF
;
_cell_angle_alpha 80.617(2)
_cell_angle_beta 88.527(2)
_cell_angle_gamma 84.051(2)
_cell_formula_units_Z 2
_cell_length_a 8.7767(13)
_cell_length_b 9.0022(14)
_cell_length_c 9.3592(14)
_cell_measurement_reflns_used 1879
_cell_measurement_temperature 273(2)
_cell_measurement_theta_max 27.12
_cell_measurement_theta_min 2.92
_cell_volume 725.61(19)
_computing_cell_refinement 'Bruker SMART'
_computing_data_collection 'Bruker SMART'
_computing_data_reduction 'Bruker SAINT'
_computing_molecular_graphics 'Bruker SHELXTL'
_computing_publication_material 'Bruker SHELXTL'
_computing_structure_refinement 'SHELXL-97 (Sheldrick, 1997)'
_computing_structure_solution 'SHELXS-97 (Sheldrick, 1990)'
_diffrn_ambient_temperature 273(2)
_diffrn_measured_fraction_theta_full 0.984
_diffrn_measured_fraction_theta_max 0.984
_diffrn_measurement_device_type 'CCD area detector'
_diffrn_measurement_method 'phi and omega scans'
_diffrn_radiation_monochromator graphite
_diffrn_radiation_source 'fine-focus sealed tube'
_diffrn_radiation_type MoK\a
_diffrn_radiation_wavelength 0.71073
_diffrn_reflns_av_R_equivalents 0.0164
_diffrn_reflns_av_sigmaI/netI 0.0320
_diffrn_reflns_limit_h_max 10
_diffrn_reflns_limit_h_min -10
_diffrn_reflns_limit_k_max 10
_diffrn_reflns_limit_k_min -10
_diffrn_reflns_limit_l_max 9
_diffrn_reflns_limit_l_min -11
_diffrn_reflns_number 3804
_diffrn_reflns_theta_full 25.05
_diffrn_reflns_theta_max 25.05
_diffrn_reflns_theta_min 2.21
_exptl_absorpt_coefficient_mu 3.222
_exptl_absorpt_correction_T_max 0.7388
_exptl_absorpt_correction_T_min 0.5651
_exptl_absorpt_correction_type multi-scan
_exptl_absorpt_process_details sadabs
_exptl_crystal_colour yellow
_exptl_crystal_density_diffrn 2.007
_exptl_crystal_density_method 'not measured'
_exptl_crystal_description needle
_exptl_crystal_F_000 436
_exptl_crystal_size_max 0.20
_exptl_crystal_size_mid 0.20
_exptl_crystal_size_min 0.10
_refine_diff_density_max 0.545
_refine_diff_density_min -0.571
_refine_diff_density_rms 0.076
_refine_ls_extinction_coef 0.0058(9)
_refine_ls_extinction_expression Fc^*^=kFc[1+0.001xFc^2^\l^3^/sin(2\q)]^-1/4^
_refine_ls_extinction_method SHELXL
_refine_ls_goodness_of_fit_ref 1.060
_refine_ls_hydrogen_treatment constr
_refine_ls_matrix_type full
_refine_ls_number_parameters 209
_refine_ls_number_reflns 2528
_refine_ls_number_restraints 0
_refine_ls_restrained_S_all 1.060
_refine_ls_R_factor_all 0.0365
_refine_ls_R_factor_gt 0.0298
_refine_ls_shift/su_max 0.000
_refine_ls_shift/su_mean 0.000
_refine_ls_structure_factor_coef Fsqd
_refine_ls_weighting_details 'calc w=1/[\s^2^(Fo^2^)+(0.0324P)^2^+0.4155P] where P=(Fo^2^+2Fc^2^)/3'
_refine_ls_weighting_scheme calc
_refine_ls_wR_factor_gt 0.0675
_refine_ls_wR_factor_ref 0.0719
_reflns_number_gt 2153
_reflns_number_total 2528
_reflns_threshold_expression >2sigma(I)
_cod_data_source_file cg900079p_si_003.cif
_cod_data_source_block complex_4
_cod_depositor_comments
;
The following automatic conversions were performed:

'_symmetry_cell_setting' value 'Triclinic' changed to 'triclinic'
according to
/usr/data/users/saulius/automatic-downloads/retrospective/ACS/lib/dictionaries/cif_core.dic
dictionary named 'cif_core.dic' version 2.4.2 from 2011-04-26.

Automatic conversion script
Id: cif_fix_values 2281 2013-09-26 08:29:07Z andrius 
;
_cod_original_sg_symbol_H-M P-1
_cod_database_code 4511129

loop_
_symmetry_equiv_pos_as_xyz
'x, y, z'
'-x, -y, -z'

loop_
_atom_site_label
_atom_site_type_symbol
_atom_site_fract_x
_atom_site_fract_y
_atom_site_fract_z
_atom_site_U_iso_or_equiv
_atom_site_adp_type
_atom_site_occupancy
_atom_site_symmetry_multiplicity
_atom_site_calc_flag
_atom_site_refinement_flags
Cu1 Cu 0.35365(5) 0.31355(4) 0.68301(5) 0.03086(15) Uani 1 1 d .
Cu2 Cu -0.04472(4) 0.63173(5) 0.71873(4) 0.03049(15) Uani 1 1 d .
S1 S 0.11672(9) 0.39091(9) 0.78338(9) 0.0279(2) Uani 1 1 d .
S2 S 0.24492(10) 0.38537(11) 0.43859(9) 0.0346(2) Uani 1 1 d .
C1 C 0.5826(3) 0.0359(3) 0.7137(3) 0.0221(7) Uani 1 1 d .
C2 C 0.4809(3) -0.1379(4) 0.8710(3) 0.0250(7) Uani 1 1 d .
C3 C 0.4454(4) -0.2661(4) 0.9651(4) 0.0359(9) Uani 1 1 d .
H3 H 0.5183 -0.3477 0.9926 0.043 Uiso 1 1 calc R
C4 C 0.2965(4) -0.2659(4) 1.0153(4) 0.0376(9) Uani 1 1 d .
H4 H 0.2677 -0.3495 1.0783 0.045 Uiso 1 1 calc R
C5 C 0.1878(4) -0.1430(4) 0.9736(4) 0.0346(8) Uani 1 1 d .
H5 H 0.0884 -0.1470 1.0099 0.042 Uiso 1 1 calc R
C6 C 0.2227(4) -0.0160(4) 0.8807(4) 0.0285(7) Uani 1 1 d .
H6 H 0.1494 0.0656 0.8544 0.034 Uiso 1 1 calc R
C7 C 0.3728(3) -0.0149(3) 0.8275(3) 0.0210(7) Uani 1 1 d .
C8 C 0.3047(3) 0.8940(3) 0.3865(3) 0.0220(7) Uani 1 1 d .
C9 C 0.3506(3) 0.8110(3) 0.5192(3) 0.0243(7) Uani 1 1 d .
H9 H 0.4531 0.8001 0.5453 0.029 Uiso 1 1 calc R
C10 C 0.2438(3) 0.7449(4) 0.6121(3) 0.0253(7) Uani 1 1 d .
H10 H 0.2772 0.6894 0.7003 0.030 Uiso 1 1 calc R
C11 C 0.0497(3) 0.8371(4) 0.4535(3) 0.0267(7) Uani 1 1 d .
H11 H -0.0535 0.8461 0.4299 0.032 Uiso 1 1 calc R
C12 C 0.1492(3) 0.9075(4) 0.3546(3) 0.0273(7) Uani 1 1 d .
H12 H 0.1128 0.9633 0.2676 0.033 Uiso 1 1 calc R
C13 C 0.1218(3) 0.3621(3) 0.9623(3) 0.0220(7) Uani 1 1 d .
C14 C 0.3831(4) 0.4843(4) 0.3615(3) 0.0244(7) Uani 1 1 d .
N1 N 0.4390(3) 0.0933(3) 0.7300(3) 0.0224(6) Uani 1 1 d .
N2 N 0.6130(3) -0.1012(3) 0.7969(3) 0.0277(6) Uani 1 1 d .
H2 H 0.6996 -0.1560 0.8025 0.033 Uiso 1 1 calc R
N3 N 0.0936(3) 0.7564(3) 0.5817(3) 0.0231(6) Uani 1 1 d .
N4 N 0.1201(3) 0.3400(3) 1.0875(3) 0.0279(6) Uani 1 1 d .
N5 N 0.4827(3) 0.5513(3) 0.3154(3) 0.0304(7) Uani 1 1 d .

loop_
_atom_site_aniso_label
_atom_site_aniso_U_11
_atom_site_aniso_U_22
_atom_site_aniso_U_33
_atom_site_aniso_U_23
_atom_site_aniso_U_13
_atom_site_aniso_U_12
Cu1 0.0283(2) 0.0252(2) 0.0371(3) 0.00011(19) 0.00689(18) -0.00337(17)
Cu2 0.0277(2) 0.0402(3) 0.0220(2) 0.00004(18) 0.00538(17) -0.00566(18)
S1 0.0311(4) 0.0309(5) 0.0183(4) -0.0006(3) 0.0049(3) 0.0067(4)
S2 0.0272(4) 0.0540(6) 0.0222(4) 0.0038(4) -0.0030(4) -0.0174(4)
C1 0.0216(15) 0.0225(16) 0.0220(16) -0.0018(13) 0.0019(13) -0.0042(13)
C2 0.0248(16) 0.0266(17) 0.0227(17) 0.0014(14) -0.0005(13) -0.0067(14)
C3 0.0349(19) 0.033(2) 0.035(2) 0.0105(16) -0.0049(16) -0.0043(16)
C4 0.043(2) 0.038(2) 0.030(2) 0.0080(16) -0.0006(17) -0.0172(17)
C5 0.0327(19) 0.043(2) 0.030(2) -0.0037(17) 0.0103(16) -0.0180(17)
C6 0.0232(16) 0.0293(18) 0.0337(19) -0.0058(15) 0.0073(14) -0.0063(14)
C7 0.0215(15) 0.0210(16) 0.0212(16) -0.0040(13) 0.0015(13) -0.0054(13)
C8 0.0214(15) 0.0198(16) 0.0237(17) -0.0016(13) 0.0046(13) -0.0008(13)
C9 0.0198(15) 0.0252(17) 0.0270(18) -0.0019(14) 0.0004(13) -0.0021(13)
C10 0.0271(17) 0.0282(18) 0.0187(16) 0.0010(14) -0.0008(13) -0.0011(14)
C11 0.0192(15) 0.0342(19) 0.0266(18) -0.0022(15) 0.0014(13) -0.0063(14)
C12 0.0241(16) 0.0345(19) 0.0210(17) 0.0017(14) 0.0017(14) -0.0020(14)
C13 0.0182(15) 0.0194(16) 0.0274(19) -0.0030(14) 0.0054(13) 0.0006(12)
C14 0.0249(17) 0.0293(18) 0.0187(16) -0.0041(14) -0.0028(14) 0.0004(14)
N1 0.0210(13) 0.0195(13) 0.0258(15) -0.0009(11) 0.0059(11) -0.0032(11)
N2 0.0185(13) 0.0284(15) 0.0322(16) 0.0058(13) 0.0026(12) -0.0008(11)
N3 0.0227(13) 0.0249(14) 0.0211(14) -0.0009(11) 0.0037(11) -0.0057(11)
N4 0.0267(14) 0.0318(16) 0.0236(16) -0.0036(13) 0.0032(12) 0.0021(12)
N5 0.0288(15) 0.0337(17) 0.0272(16) 0.0040(13) -0.0028(13) -0.0094(13)

loop_
_atom_type_symbol
_atom_type_description
_atom_type_scat_dispersion_real
_atom_type_scat_dispersion_imag
_atom_type_scat_source
C C 0.0033 0.0016 'International Tables Vol C Tables 4.2.6.8 and 6.1.1.4'
H H 0.0000 0.0000 'International Tables Vol C Tables 4.2.6.8 and 6.1.1.4'
N N 0.0061 0.0033 'International Tables Vol C Tables 4.2.6.8 and 6.1.1.4'
S S 0.1246 0.1234 'International Tables Vol C Tables 4.2.6.8 and 6.1.1.4'
Cu Cu 0.3201 1.2651 'International Tables Vol C Tables 4.2.6.8 and 6.1.1.4'

loop_
_geom_angle_atom_site_label_1
_geom_angle_atom_site_label_2
_geom_angle_atom_site_label_3
_geom_angle
_geom_angle_site_symmetry_1
_geom_angle_site_symmetry_3
N5 Cu1 N1 110.90(11) 2_666 .
N5 Cu1 S1 116.39(9) 2_666 .
N1 Cu1 S1 118.97(7) . .
N5 Cu1 S2 104.00(8) 2_666 .
N1 Cu1 S2 113.93(8) . .
S1 Cu1 S2 89.84(3) . .
N4 Cu2 N3 129.53(11) 2_567 .
N4 Cu2 S2 112.23(8) 2_567 2_566
N3 Cu2 S2 100.46(8) . 2_566
N4 Cu2 S1 99.14(8) 2_567 .
N3 Cu2 S1 102.28(8) . .
S2 Cu2 S1 112.86(4) 2_566 .
C13 S1 Cu1 111.49(11) . .
C13 S1 Cu2 104.73(11) . .
Cu1 S1 Cu2 128.33(4) . .
C14 S2 Cu2 114.13(11) . 2_566
C14 S2 Cu1 98.43(11) . .
Cu2 S2 Cu1 147.42(4) 2_566 .
N1 C1 N2 111.9(3) . .
N1 C1 C8 125.3(3) . 2_666
N2 C1 C8 122.8(3) . 2_666
N2 C2 C3 132.4(3) . .
N2 C2 C7 104.9(3) . .
C3 C2 C7 122.6(3) . .
C4 C3 C2 116.5(3) . .
C4 C3 H3 121.8 . .
C2 C3 H3 121.8 . .
C3 C4 C5 121.4(3) . .
C3 C4 H4 119.3 . .
C5 C4 H4 119.3 . .
C6 C5 C4 122.2(3) . .
C6 C5 H5 118.9 . .
C4 C5 H5 118.9 . .
C5 C6 C7 117.1(3) . .
C5 C6 H6 121.4 . .
C7 C6 H6 121.4 . .
N1 C7 C2 109.9(3) . .
N1 C7 C6 130.0(3) . .
C2 C7 C6 120.1(3) . .
C9 C8 C12 117.3(3) . .
C9 C8 C1 120.3(3) . 2_666
C12 C8 C1 122.4(3) . 2_666
C10 C9 C8 119.8(3) . .
C10 C9 H9 120.1 . .
C8 C9 H9 120.1 . .
N3 C10 C9 123.3(3) . .
N3 C10 H10 118.3 . .
C9 C10 H10 118.3 . .
N3 C11 C12 123.6(3) . .
N3 C11 H11 118.2 . .
C12 C11 H11 118.2 . .
C11 C12 C8 119.3(3) . .
C11 C12 H12 120.3 . .
C8 C12 H12 120.3 . .
N4 C13 S1 177.4(3) . .
N5 C14 S2 176.3(3) . .
C1 N1 C7 105.3(2) . .
C1 N1 Cu1 127.2(2) . .
C7 N1 Cu1 124.39(19) . .
C1 N2 C2 108.1(3) . .
C1 N2 H2 126.0 . .
C2 N2 H2 126.0 . .
C11 N3 C10 116.7(3) . .
C11 N3 Cu2 124.4(2) . .
C10 N3 Cu2 118.4(2) . .
C13 N4 Cu2 155.7(2) . 2_567
C14 N5 Cu1 156.5(3) . 2_666

loop_
_geom_bond_atom_site_label_1
_geom_bond_atom_site_label_2
_geom_bond_distance
_geom_bond_site_symmetry_2
Cu1 N5 1.978(3) 2_666
Cu1 N1 2.028(2) .
Cu1 S1 2.3462(9) .
Cu1 S2 2.4625(10) .
Cu2 N4 1.961(3) 2_567
Cu2 N3 2.028(3) .
Cu2 S2 2.3541(9) 2_566
Cu2 S1 2.4603(9) .
S1 C13 1.653(3) .
S2 C14 1.660(3) .
S2 Cu2 2.3542(9) 2_566
C1 N1 1.326(4) .
C1 N2 1.353(4) .
C1 C8 1.465(4) 2_666
C2 N2 1.378(4) .
C2 C3 1.391(5) .
C2 C7 1.395(4) .
C3 C4 1.377(5) .
C3 H3 0.9300 .
C4 C5 1.395(5) .
C4 H4 0.9300 .
C5 C6 1.375(5) .
C5 H5 0.9300 .
C6 C7 1.397(4) .
C6 H6 0.9300 .
C7 N1 1.386(4) .
C8 C9 1.386(4) .
C8 C12 1.394(4) .
C8 C1 1.465(4) 2_666
C9 C10 1.376(4) .
C9 H9 0.9300 .
C10 N3 1.346(4) .
C10 H10 0.9300 .
C11 N3 1.341(4) .
C11 C12 1.379(4) .
C11 H11 0.9300 .
C12 H12 0.9300 .
C13 N4 1.157(4) .
C14 N5 1.148(4) .
N2 H2 0.8600 .
N4 Cu2 1.961(3) 2_567
N5 Cu1 1.979(3) 2_666

loop_
_geom_hbond_atom_site_label_D
_geom_hbond_atom_site_label_H
_geom_hbond_atom_site_label_A
_geom_hbond_distance_DH
_geom_hbond_distance_HA
_geom_hbond_distance_DA
_geom_hbond_angle_DHA
_geom_hbond_site_symmetry_A
N2 H2 N4 0.86 2.30 3.099(4) 154.6 2_657
